data_7710999
loop_
_publ_author_name
'Schallenberg, David'
'Pardemann, Nils'
'Villinger, Alexander'
'Seidel, Wolfram Willy'

_publ_section_title
;
 Synthesis and Coordination Behaviour of 1H-1,2,3-Triazole-4,5-Dithiolates
;
_journal_name_full 'Dalton Transactions'
_journal_paper_doi 10.1039/D2DT00410K
_journal_year 2022
_chemical_formula_moiety 'C30 H44 N6 S4 Si2'
_chemical_formula_sum 'C30 H44 N6 S4 Si2'
_chemical_formula_weight 673.13
_chemical_name_systematic
4-(2-(Trimethylsilyl)ethylsulfanyl)-5-(2-(5-(2-trimethylsilyl)ethylsulfanyl)-1-(2,6-dimethylphenyl)-3H-1,2,3-triazole-4-yl)disulfanyl)-1-(2,6-dimethylphenyl)-1H-1,2,3-triazole)
_space_group_crystal_system monoclinic
_space_group_IT_number 14
_space_group_name_Hall '-P 2ybc'
_space_group_name_H-M_alt 'P 1 21/c 1'
_atom_sites_solution_hydrogens geom
_audit_creation_method SHELXL-2014/7
_audit_update_record
;
2022-01-28 deposited with the CCDC.	2022-08-17 downloaded from the CCDC.
;
_cell_angle_alpha 90
_cell_angle_beta 92.0320(10)
_cell_angle_gamma 90
_cell_formula_units_Z 4
_cell_length_a 13.5190(4)
_cell_length_b 16.6351(5)
_cell_length_c 16.6347(5)
_cell_measurement_reflns_used 8860
_cell_measurement_temperature 153(2)
_cell_measurement_theta_max 30.12
_cell_measurement_theta_min 2.45
_cell_volume 3738.62(19)
_computing_cell_refinement 'Bruker Apex V7.51A'
_computing_data_collection 'Bruker Apex V7.51A'
_computing_data_reduction 'Bruker SAINT V7.34A'
_computing_molecular_graphics 'ORTEP-3v2.01 (Farrugia, 1997)'
_computing_publication_material 'SHELXL-2014/7 (Sheldrick, 2014)'
_computing_structure_refinement 'SHELXL-2014/7 (Sheldrick, 2014)'
_computing_structure_solution 'Bruker SHELXTL'
_diffrn_ambient_temperature 153(2)
_diffrn_measured_fraction_theta_full 1.000
_diffrn_measured_fraction_theta_max 1.000
_diffrn_measurement_device_type 'Bruker SMART CCD area detector'
_diffrn_measurement_method 'phi and omega scans'
_diffrn_radiation_monochromator graphite
_diffrn_radiation_source 'rotating anode'
_diffrn_radiation_type MoK\a
_diffrn_radiation_wavelength 0.71073
_diffrn_reflns_av_R_equivalents 0.0359
_diffrn_reflns_av_unetI/netI 0.0323
_diffrn_reflns_Laue_measured_fraction_full 1.000
_diffrn_reflns_Laue_measured_fraction_max 1.000
_diffrn_reflns_limit_h_max 18
_diffrn_reflns_limit_h_min -18
_diffrn_reflns_limit_k_max 22
_diffrn_reflns_limit_k_min -22
_diffrn_reflns_limit_l_max 22
_diffrn_reflns_limit_l_min -22
_diffrn_reflns_number 40882
_diffrn_reflns_point_group_measured_fraction_full 1.000
_diffrn_reflns_point_group_measured_fraction_max 1.000
_diffrn_reflns_theta_full 25.242
_diffrn_reflns_theta_max 29.000
_diffrn_reflns_theta_min 1.507
_exptl_absorpt_coefficient_mu 0.346
_exptl_absorpt_correction_T_max 0.9762
_exptl_absorpt_correction_T_min 0.9531
_exptl_absorpt_correction_type multi-scan
_exptl_absorpt_process_details '(SADABS; Sheldrick, 2004)'
_exptl_crystal_colour yellow
_exptl_crystal_density_diffrn 1.196
_exptl_crystal_description stick
_exptl_crystal_F_000 1432
_exptl_crystal_recrystallization_method 'Re-crystallisation from solvent: ethyl acetate / n-hexane'
_exptl_crystal_size_max 0.140
_exptl_crystal_size_mid 0.080
_exptl_crystal_size_min 0.070
_refine_diff_density_max 0.341
_refine_diff_density_min -0.309
_refine_diff_density_rms 0.051
_refine_ls_extinction_method none
_refine_ls_goodness_of_fit_ref 1.017
_refine_ls_hydrogen_treatment constr
_refine_ls_matrix_type full
_refine_ls_number_parameters 389
_refine_ls_number_reflns 9958
_refine_ls_number_restraints 0
_refine_ls_restrained_S_all 1.017
_refine_ls_R_factor_all 0.0578
_refine_ls_R_factor_gt 0.0383
_refine_ls_shift/su_max 0.001
_refine_ls_shift/su_mean 0.000
_refine_ls_structure_factor_coef Fsqd
_refine_ls_weighting_details 'w=1/[\s^2^(Fo^2^)+(0.0476P)^2^+0.9553P] where P=(Fo^2^+2Fc^2^)/3'
_refine_ls_weighting_scheme calc
_refine_ls_wR_factor_gt 0.0893
_refine_ls_wR_factor_ref 0.0989
_reflns_Friedel_coverage 0.000
_reflns_number_gt 7562
_reflns_number_total 9958
_reflns_threshold_expression 'I > 2\s(I)'
_cod_data_source_file d2dt00410k2.cif
_cod_data_source_block ds23_09_09
_cod_original_sg_symbol_H-M 'P 21/c'
_cod_database_code 7710999
_shelx_shelxl_version_number 2014/7
_shelx_space_group_comment
;
The symmetry employed for this shelxl refinement is uniquely defined
by the following loop, which should always be used as a source of
symmetry information in preference to the above space-group names.
They are only intended as comments.
;
_shelx_estimated_absorpt_t_min 0.953
_shelx_estimated_absorpt_t_max 0.976

loop_
_space_group_symop_operation_xyz
'x, y, z'
'-x, y+1/2, -z+1/2'
'-x, -y, -z'
'x, -y-1/2, z-1/2'

loop_
_atom_site_label
_atom_site_type_symbol
_atom_site_fract_x
_atom_site_fract_y
_atom_site_fract_z
_atom_site_U_iso_or_equiv
_atom_site_adp_type
_atom_site_occupancy
_atom_site_site_symmetry_order
_atom_site_calc_flag
_atom_site_refinement_flags_posn
_atom_site_refinement_flags_adp
_atom_site_refinement_flags_occupancy
_atom_site_disorder_assembly
_atom_site_disorder_group
S1 S 0.16477(3) 0.47697(2) 0.57531(2) 0.02275(8) Uani 1 1 d . . . . .
S2 S 0.31471(3) 0.50313(2) 0.59019(2) 0.02250(8) Uani 1 1 d . . . . .
S4 S 0.40546(3) 0.52045(3) 0.39179(2) 0.03377(11) Uani 1 1 d . . . . .
S3 S 0.08809(3) 0.51422(2) 0.36949(3) 0.03122(10) Uani 1 1 d . . . . .
Si1 Si -0.11404(4) 0.51788(3) 0.14923(3) 0.03246(11) Uani 1 1 d . . . . .
Si2 Si 0.35887(5) 0.53174(4) 0.12451(3) 0.04696(15) Uani 1 1 d . . . . .
N4 N 0.29759(9) 0.66357(7) 0.55040(7) 0.0222(3) Uani 1 1 d . . . . .
C18 C 0.25280(11) 0.69070(9) 0.62303(9) 0.0232(3) Uani 1 1 d . . . . .
N1 N 0.19364(9) 0.33499(7) 0.49510(7) 0.0223(3) Uani 1 1 d . . . . .
N2 N 0.18222(10) 0.30058(8) 0.42227(8) 0.0288(3) Uani 1 1 d . . . . .
N6 N 0.34955(10) 0.67423(8) 0.43026(8) 0.0289(3) Uani 1 1 d . . . . .
N5 N 0.31168(10) 0.71512(8) 0.48985(8) 0.0276(3) Uani 1 1 d . . . . .
C16 C 0.32471(10) 0.58740(9) 0.52927(8) 0.0206(3) Uani 1 1 d . . . . .
C1 C 0.16269(10) 0.41341(9) 0.49231(9) 0.0204(3) Uani 1 1 d . . . . .
N3 N 0.14355(10) 0.35505(8) 0.37244(8) 0.0295(3) Uani 1 1 d . . . . .
C3 C 0.24370(11) 0.29559(9) 0.56228(9) 0.0236(3) Uani 1 1 d . . . . .
C23 C 0.15277(12) 0.71186(9) 0.61864(10) 0.0281(3) Uani 1 1 d . . . . .
C19 C 0.31141(12) 0.69609(9) 0.69340(9) 0.0272(3) Uani 1 1 d . . . . .
C2 C 0.13139(11) 0.42494(9) 0.41343(9) 0.0237(3) Uani 1 1 d . . . . .
C17 C 0.35810(11) 0.59579(9) 0.45244(9) 0.0246(3) Uani 1 1 d . . . . .
C22 C 0.11161(14) 0.74040(11) 0.68846(12) 0.0372(4) Uani 1 1 d . . . . .
H22 H 0.0435 0.7547 0.6879 0.045 Uiso 1 1 calc R U . . .
C4 C 0.18744(12) 0.26999(9) 0.62626(10) 0.0269(3) Uani 1 1 d . . . . .
C20 C 0.26690(14) 0.72574(10) 0.76144(10) 0.0348(4) Uani 1 1 d . . . . .
H20 H 0.3047 0.7305 0.8104 0.042 Uiso 1 1 calc R U . . .
C21 C 0.16836(15) 0.74834(11) 0.75875(11) 0.0393(4) Uani 1 1 d . . . . .
H21 H 0.1395 0.7694 0.8055 0.047 Uiso 1 1 calc R U . . .
C8 C 0.34629(12) 0.28941(10) 0.56197(10) 0.0297(3) Uani 1 1 d . . . . .
C5 C 0.23813(14) 0.24037(11) 0.69397(11) 0.0383(4) Uani 1 1 d . . . . .
H5 H 0.2024 0.2224 0.7387 0.046 Uiso 1 1 calc R U . . .
C7 C 0.39412(13) 0.26004(12) 0.63142(12) 0.0421(5) Uani 1 1 d . . . . .
H7 H 0.4642 0.2560 0.6339 0.051 Uiso 1 1 calc R U . . .
C6 C 0.34079(15) 0.23682(13) 0.69656(12) 0.0468(5) Uani 1 1 d . . . . .
H6 H 0.3748 0.2181 0.7439 0.056 Uiso 1 1 calc R U . . .
C11 C 0.01386(13) 0.47552(10) 0.28449(10) 0.0302(3) Uani 1 1 d . . . . .
H11A H 0.0548 0.4404 0.2510 0.036 Uiso 1 1 calc R U . . .
H11B H -0.0420 0.4433 0.3041 0.036 Uiso 1 1 calc R U . . .
C24 C 0.41827(13) 0.67100(11) 0.69707(11) 0.0374(4) Uani 1 1 d . . . . .
H24A H 0.4225 0.6122 0.6953 0.056 Uiso 1 1 calc R U . . .
H24B H 0.4500 0.6906 0.7472 0.056 Uiso 1 1 calc R U . . .
H24C H 0.4520 0.6938 0.6511 0.056 Uiso 1 1 calc R U . . .
C9 C 0.07604(12) 0.27180(11) 0.62230(11) 0.0333(4) Uani 1 1 d . . . . .
H9A H 0.0514 0.2344 0.5808 0.050 Uiso 1 1 calc R U . . .
H9B H 0.0533 0.3263 0.6090 0.050 Uiso 1 1 calc R U . . .
H9C H 0.0509 0.2559 0.6745 0.050 Uiso 1 1 calc R U . . .
C25 C 0.09192(13) 0.70530(11) 0.54159(11) 0.0364(4) Uani 1 1 d . . . . .
H25A H 0.0222 0.7155 0.5523 0.055 Uiso 1 1 calc R U . . .
H25B H 0.0989 0.6512 0.5192 0.055 Uiso 1 1 calc R U . . .
H25C H 0.1150 0.7450 0.5030 0.055 Uiso 1 1 calc R U . . .
C26 C 0.37118(15) 0.55996(11) 0.29290(10) 0.0376(4) Uani 1 1 d . . . . .
H26A H 0.3003 0.5749 0.2909 0.045 Uiso 1 1 calc R U . . .
H26B H 0.4104 0.6088 0.2823 0.045 Uiso 1 1 calc R U . . .
C10 C 0.40421(13) 0.31256(12) 0.48995(11) 0.0386(4) Uani 1 1 d . . . . .
H10A H 0.4747 0.3018 0.5010 0.058 Uiso 1 1 calc R U . . .
H10B H 0.3947 0.3699 0.4787 0.058 Uiso 1 1 calc R U . . .
H10C H 0.3810 0.2810 0.4432 0.058 Uiso 1 1 calc R U . . .
C27 C 0.39022(17) 0.49700(12) 0.22919(11) 0.0428(5) Uani 1 1 d . . . . .
H27A H 0.3507 0.4485 0.2405 0.051 Uiso 1 1 calc R U . . .
H27B H 0.4610 0.4816 0.2328 0.051 Uiso 1 1 calc R U . . .
C12 C -0.02553(13) 0.54633(10) 0.23454(10) 0.0323(4) Uani 1 1 d . . . . .
H12A H 0.0313 0.5752 0.2121 0.039 Uiso 1 1 calc R U . . .
H12B H -0.0594 0.5840 0.2705 0.039 Uiso 1 1 calc R U . . .
C15 C -0.11256(18) 0.59977(13) 0.07360(12) 0.0518(5) Uani 1 1 d . . . . .
H15A H -0.0447 0.6081 0.0565 0.078 Uiso 1 1 calc R U . . .
H15B H -0.1372 0.6495 0.0974 0.078 Uiso 1 1 calc R U . . .
H15C H -0.1550 0.5850 0.0269 0.078 Uiso 1 1 calc R U . . .
C14 C -0.0732(2) 0.42135(13) 0.10510(13) 0.0585(6) Uani 1 1 d . . . . .
H14A H -0.1195 0.4056 0.0613 0.088 Uiso 1 1 calc R U . . .
H14B H -0.0716 0.3796 0.1467 0.088 Uiso 1 1 calc R U . . .
H14C H -0.0068 0.4279 0.0841 0.088 Uiso 1 1 calc R U . . .
C13 C -0.24075(17) 0.50521(16) 0.18836(14) 0.0577(6) Uani 1 1 d . . . . .
H13A H -0.2626 0.5561 0.2115 0.087 Uiso 1 1 calc R U . . .
H13B H -0.2395 0.4634 0.2299 0.087 Uiso 1 1 calc R U . . .
H13C H -0.2866 0.4895 0.1442 0.087 Uiso 1 1 calc R U . . .
C29 C 0.3837(2) 0.44815(15) 0.05350(13) 0.0657(7) Uani 1 1 d . . . . .
H29A H 0.3394 0.4030 0.0640 0.099 Uiso 1 1 calc R U . . .
H29B H 0.4526 0.4306 0.0610 0.099 Uiso 1 1 calc R U . . .
H29C H 0.3722 0.4668 -0.0019 0.099 Uiso 1 1 calc R U . . .
C28 C 0.2266(2) 0.5610(2) 0.11673(17) 0.0917(11) Uani 1 1 d . . . . .
H28A H 0.2105 0.5804 0.0622 0.137 Uiso 1 1 calc R U . . .
H28B H 0.2141 0.6039 0.1555 0.137 Uiso 1 1 calc R U . . .
H28C H 0.1853 0.5144 0.1284 0.137 Uiso 1 1 calc R U . . .
C30 C 0.4371(2) 0.62104(15) 0.10315(15) 0.0765(9) Uani 1 1 d . . . . .
H30A H 0.5071 0.6055 0.1062 0.115 Uiso 1 1 calc R U . . .
H30B H 0.4254 0.6631 0.1429 0.115 Uiso 1 1 calc R U . . .
H30C H 0.4201 0.6414 0.0491 0.115 Uiso 1 1 calc R U . . .

loop_
_atom_site_aniso_label
_atom_site_aniso_U_11
_atom_site_aniso_U_22
_atom_site_aniso_U_33
_atom_site_aniso_U_23
_atom_site_aniso_U_13
_atom_site_aniso_U_12
S1 0.02304(18) 0.02347(18) 0.02199(18) -0.00310(14) 0.00430(13) -0.00165(14)
S2 0.02460(18) 0.02335(18) 0.01933(17) 0.00151(14) -0.00226(13) -0.00213(14)
S4 0.0440(3) 0.0360(2) 0.0216(2) 0.00163(16) 0.00452(17) 0.01054(18)
S3 0.0362(2) 0.0272(2) 0.0297(2) 0.00437(16) -0.00744(17) -0.00033(16)
Si1 0.0456(3) 0.0313(2) 0.0202(2) 0.00316(18) -0.00200(19) 0.0087(2)
Si2 0.0669(4) 0.0523(3) 0.0219(2) -0.0025(2) 0.0038(2) 0.0274(3)
N4 0.0240(6) 0.0225(6) 0.0201(6) 0.0002(5) -0.0016(5) -0.0036(5)
C18 0.0277(8) 0.0192(7) 0.0226(7) -0.0023(6) 0.0006(6) -0.0034(6)
N1 0.0232(6) 0.0214(6) 0.0222(6) -0.0012(5) -0.0004(5) 0.0000(5)
N2 0.0331(7) 0.0270(7) 0.0262(7) -0.0051(5) -0.0021(6) 0.0008(6)
N6 0.0315(7) 0.0307(7) 0.0245(7) 0.0042(6) 0.0010(5) -0.0007(6)
N5 0.0308(7) 0.0263(7) 0.0255(7) 0.0036(5) -0.0017(5) -0.0032(5)
C16 0.0207(7) 0.0224(7) 0.0186(7) 0.0002(5) -0.0027(5) -0.0026(5)
C1 0.0185(7) 0.0220(7) 0.0209(7) -0.0011(5) 0.0018(5) -0.0022(5)
N3 0.0337(7) 0.0303(7) 0.0242(7) -0.0039(6) -0.0027(6) 0.0009(6)
C3 0.0255(7) 0.0195(7) 0.0256(8) 0.0016(6) -0.0026(6) 0.0005(6)
C23 0.0270(8) 0.0229(7) 0.0343(9) -0.0023(6) -0.0002(6) -0.0027(6)
C19 0.0322(8) 0.0231(8) 0.0260(8) -0.0025(6) -0.0028(6) -0.0059(6)
C2 0.0223(7) 0.0252(7) 0.0236(7) 0.0003(6) -0.0002(6) -0.0011(6)
C17 0.0237(7) 0.0293(8) 0.0207(7) 0.0011(6) -0.0006(6) -0.0008(6)
C22 0.0343(9) 0.0318(9) 0.0462(11) -0.0054(8) 0.0091(8) 0.0010(7)
C4 0.0272(8) 0.0253(8) 0.0281(8) 0.0028(6) -0.0004(6) -0.0027(6)
C20 0.0498(11) 0.0310(9) 0.0235(8) -0.0063(7) -0.0003(7) -0.0074(8)
C21 0.0490(11) 0.0341(9) 0.0355(10) -0.0108(8) 0.0134(8) -0.0033(8)
C8 0.0258(8) 0.0270(8) 0.0364(9) 0.0050(7) 0.0007(7) 0.0010(6)
C5 0.0384(10) 0.0430(10) 0.0333(9) 0.0137(8) 0.0003(8) -0.0009(8)
C7 0.0270(9) 0.0478(11) 0.0512(12) 0.0149(9) -0.0042(8) 0.0048(8)
C6 0.0409(11) 0.0565(13) 0.0423(11) 0.0207(10) -0.0087(9) 0.0077(9)
C11 0.0369(9) 0.0321(9) 0.0214(8) 0.0009(6) -0.0026(6) 0.0059(7)
C24 0.0334(9) 0.0428(10) 0.0351(9) -0.0047(8) -0.0120(7) -0.0028(8)
C9 0.0286(8) 0.0358(9) 0.0355(9) 0.0040(7) 0.0027(7) -0.0062(7)
C25 0.0266(8) 0.0401(10) 0.0419(10) -0.0001(8) -0.0079(7) 0.0019(7)
C26 0.0561(11) 0.0371(10) 0.0195(8) 0.0006(7) 0.0013(7) 0.0113(8)
C10 0.0281(9) 0.0429(10) 0.0454(11) 0.0076(8) 0.0081(8) 0.0030(7)
C27 0.0658(13) 0.0370(10) 0.0258(9) -0.0012(7) 0.0032(8) 0.0133(9)
C12 0.0404(10) 0.0320(9) 0.0243(8) 0.0039(7) -0.0008(7) 0.0059(7)
C15 0.0759(15) 0.0439(12) 0.0348(10) 0.0123(9) -0.0075(10) 0.0075(10)
C14 0.0926(18) 0.0411(12) 0.0410(12) -0.0088(9) -0.0097(12) 0.0167(12)
C13 0.0494(13) 0.0798(17) 0.0436(12) 0.0031(11) -0.0035(10) -0.0045(12)
C29 0.101(2) 0.0658(15) 0.0308(11) -0.0120(11) 0.0031(12) 0.0265(14)
C28 0.082(2) 0.135(3) 0.0570(16) -0.0313(17) -0.0188(14) 0.0514(19)
C30 0.133(3) 0.0492(14) 0.0491(14) 0.0086(11) 0.0346(15) 0.0220(15)

loop_
_atom_type_symbol
_atom_type_description
_atom_type_scat_dispersion_real
_atom_type_scat_dispersion_imag
_atom_type_scat_source
C C 0.0033 0.0016 'International Tables Vol C Tables 4.2.6.8 and 6.1.1.4'
H H 0.0000 0.0000 'International Tables Vol C Tables 4.2.6.8 and 6.1.1.4'
N N 0.0061 0.0033 'International Tables Vol C Tables 4.2.6.8 and 6.1.1.4'
Si Si 0.0817 0.0704 'International Tables Vol C Tables 4.2.6.8 and 6.1.1.4'
S S 0.1246 0.1234 'International Tables Vol C Tables 4.2.6.8 and 6.1.1.4'

loop_
_geom_angle_atom_site_label_1
_geom_angle_atom_site_label_2
_geom_angle_atom_site_label_3
_geom_angle
_geom_angle_site_symmetry_1
_geom_angle_site_symmetry_3
_geom_angle_publ_flag
C1 S1 S2 102.12(5) . . ?
C16 S2 S1 101.25(5) . . ?
C17 S4 C26 100.18(8) . . ?
C2 S3 C11 101.03(7) . . ?
C15 Si1 C14 110.88(10) . . ?
C15 Si1 C13 110.59(11) . . ?
C14 Si1 C13 109.26(12) . . ?
C15 Si1 C12 107.72(9) . . ?
C14 Si1 C12 108.96(9) . . ?
C13 Si1 C12 109.39(9) . . ?
C28 Si2 C29 110.32(13) . . ?
C28 Si2 C30 109.25(16) . . ?
C29 Si2 C30 110.94(12) . . ?
C28 Si2 C27 109.43(12) . . ?
C29 Si2 C27 108.66(10) . . ?
C30 Si2 C27 108.20(12) . . ?
N5 N4 C16 110.64(12) . . ?
N5 N4 C18 120.25(12) . . ?
C16 N4 C18 128.97(12) . . ?
C19 C18 C23 123.26(14) . . ?
C19 C18 N4 118.73(13) . . ?
C23 C18 N4 117.99(13) . . ?
N2 N1 C1 110.47(12) . . ?
N2 N1 C3 122.71(12) . . ?
C1 N1 C3 126.36(12) . . ?
N3 N2 N1 107.66(12) . . ?
N5 N6 C17 108.79(13) . . ?
N6 N5 N4 107.67(12) . . ?
N4 C16 C17 104.13(13) . . ?
N4 C16 S2 124.75(11) . . ?
C17 C16 S2 131.12(12) . . ?
N1 C1 C2 104.35(12) . . ?
N1 C1 S1 123.77(11) . . ?
C2 C1 S1 131.87(12) . . ?
N2 N3 C2 108.86(12) . . ?
C8 C3 C4 123.39(14) . . ?
C8 C3 N1 118.10(13) . . ?
C4 C3 N1 118.40(13) . . ?
C22 C23 C18 117.27(15) . . ?
C22 C23 C25 120.98(15) . . ?
C18 C23 C25 121.74(15) . . ?
C20 C19 C18 117.20(15) . . ?
C20 C19 C24 120.55(15) . . ?
C18 C19 C24 122.25(15) . . ?
N3 C2 C1 108.65(13) . . ?
N3 C2 S3 124.15(12) . . ?
C1 C2 S3 127.14(12) . . ?
N6 C17 C16 108.76(13) . . ?
N6 C17 S4 124.17(12) . . ?
C16 C17 S4 127.06(12) . . ?
C21 C22 C23 120.88(17) . . ?
C21 C22 H22 119.6 . . ?
C23 C22 H22 119.6 . . ?
C5 C4 C3 117.40(15) . . ?
C5 C4 C9 120.47(15) . . ?
C3 C4 C9 122.11(14) . . ?
C21 C20 C19 120.93(16) . . ?
C21 C20 H20 119.5 . . ?
C19 C20 H20 119.5 . . ?
C22 C21 C20 120.43(16) . . ?
C22 C21 H21 119.8 . . ?
C20 C21 H21 119.8 . . ?
C3 C8 C7 117.17(15) . . ?
C3 C8 C10 122.09(15) . . ?
C7 C8 C10 120.74(15) . . ?
C4 C5 C6 120.31(17) . . ?
C4 C5 H5 119.8 . . ?
C6 C5 H5 119.8 . . ?
C6 C7 C8 120.70(16) . . ?
C6 C7 H7 119.7 . . ?
C8 C7 H7 119.7 . . ?
C7 C6 C5 120.93(17) . . ?
C7 C6 H6 119.5 . . ?
C5 C6 H6 119.5 . . ?
C12 C11 S3 108.76(12) . . ?
C12 C11 H11A 109.9 . . ?
S3 C11 H11A 109.9 . . ?
C12 C11 H11B 109.9 . . ?
S3 C11 H11B 109.9 . . ?
H11A C11 H11B 108.3 . . ?
C19 C24 H24A 109.5 . . ?
C19 C24 H24B 109.5 . . ?
H24A C24 H24B 109.5 . . ?
C19 C24 H24C 109.5 . . ?
H24A C24 H24C 109.5 . . ?
H24B C24 H24C 109.5 . . ?
C4 C9 H9A 109.5 . . ?
C4 C9 H9B 109.5 . . ?
H9A C9 H9B 109.5 . . ?
C4 C9 H9C 109.5 . . ?
H9A C9 H9C 109.5 . . ?
H9B C9 H9C 109.5 . . ?
C23 C25 H25A 109.5 . . ?
C23 C25 H25B 109.5 . . ?
H25A C25 H25B 109.5 . . ?
C23 C25 H25C 109.5 . . ?
H25A C25 H25C 109.5 . . ?
H25B C25 H25C 109.5 . . ?
C27 C26 S4 109.78(12) . . ?
C27 C26 H26A 109.7 . . ?
S4 C26 H26A 109.7 . . ?
C27 C26 H26B 109.7 . . ?
S4 C26 H26B 109.7 . . ?
H26A C26 H26B 108.2 . . ?
C8 C10 H10A 109.5 . . ?
C8 C10 H10B 109.5 . . ?
H10A C10 H10B 109.5 . . ?
C8 C10 H10C 109.5 . . ?
H10A C10 H10C 109.5 . . ?
H10B C10 H10C 109.5 . . ?
C26 C27 Si2 113.49(13) . . ?
C26 C27 H27A 108.9 . . ?
Si2 C27 H27A 108.9 . . ?
C26 C27 H27B 108.9 . . ?
Si2 C27 H27B 108.9 . . ?
H27A C27 H27B 107.7 . . ?
C11 C12 Si1 114.59(12) . . ?
C11 C12 H12A 108.6 . . ?
Si1 C12 H12A 108.6 . . ?
C11 C12 H12B 108.6 . . ?
Si1 C12 H12B 108.6 . . ?
H12A C12 H12B 107.6 . . ?
Si1 C15 H15A 109.5 . . ?
Si1 C15 H15B 109.5 . . ?
H15A C15 H15B 109.5 . . ?
Si1 C15 H15C 109.5 . . ?
H15A C15 H15C 109.5 . . ?
H15B C15 H15C 109.5 . . ?
Si1 C14 H14A 109.5 . . ?
Si1 C14 H14B 109.5 . . ?
H14A C14 H14B 109.5 . . ?
Si1 C14 H14C 109.5 . . ?
H14A C14 H14C 109.5 . . ?
H14B C14 H14C 109.5 . . ?
Si1 C13 H13A 109.5 . . ?
Si1 C13 H13B 109.5 . . ?
H13A C13 H13B 109.5 . . ?
Si1 C13 H13C 109.5 . . ?
H13A C13 H13C 109.5 . . ?
H13B C13 H13C 109.5 . . ?
Si2 C29 H29A 109.5 . . ?
Si2 C29 H29B 109.5 . . ?
H29A C29 H29B 109.5 . . ?
Si2 C29 H29C 109.5 . . ?
H29A C29 H29C 109.5 . . ?
H29B C29 H29C 109.5 . . ?
Si2 C28 H28A 109.5 . . ?
Si2 C28 H28B 109.5 . . ?
H28A C28 H28B 109.5 . . ?
Si2 C28 H28C 109.5 . . ?
H28A C28 H28C 109.5 . . ?
H28B C28 H28C 109.5 . . ?
Si2 C30 H30A 109.5 . . ?
Si2 C30 H30B 109.5 . . ?
H30A C30 H30B 109.5 . . ?
Si2 C30 H30C 109.5 . . ?
H30A C30 H30C 109.5 . . ?
H30B C30 H30C 109.5 . . ?

loop_
_geom_bond_atom_site_label_1
_geom_bond_atom_site_label_2
_geom_bond_distance
_geom_bond_site_symmetry_2
_geom_bond_publ_flag
S1 C1 1.7384(15) . ?
S1 S2 2.0794(5) . ?
S2 C16 1.7378(15) . ?
S4 C17 1.7448(16) . ?
S4 C26 1.8162(17) . ?
S3 C2 1.7471(16) . ?
S3 C11 1.8222(17) . ?
Si1 C15 1.8549(19) . ?
Si1 C14 1.858(2) . ?
Si1 C13 1.866(2) . ?
Si1 C12 1.8840(18) . ?
Si2 C28 1.853(3) . ?
Si2 C29 1.863(2) . ?
Si2 C30 1.865(3) . ?
Si2 C27 1.8691(19) . ?
N4 N5 1.3416(17) . ?
N4 C16 1.3685(18) . ?
N4 C18 1.4428(19) . ?
C18 C19 1.393(2) . ?
C18 C23 1.397(2) . ?
N1 N2 1.3440(17) . ?
N1 C1 1.3702(18) . ?
N1 C3 1.4431(19) . ?
N2 N3 1.3230(19) . ?
N6 N5 1.3204(19) . ?
N6 C17 1.360(2) . ?
C16 C17 1.377(2) . ?
C1 C2 1.378(2) . ?
N3 C2 1.361(2) . ?
C3 C8 1.391(2) . ?
C3 C4 1.396(2) . ?
C23 C22 1.389(2) . ?
C23 C25 1.502(2) . ?
C19 C20 1.391(2) . ?
C19 C24 1.503(2) . ?
C22 C21 1.382(3) . ?
C22 H22 0.9500 . ?
C4 C5 1.388(2) . ?
C4 C9 1.505(2) . ?
C20 C21 1.383(3) . ?
C20 H20 0.9500 . ?
C21 H21 0.9500 . ?
C8 C7 1.392(2) . ?
C8 C10 1.504(2) . ?
C5 C6 1.388(3) . ?
C5 H5 0.9500 . ?
C7 C6 1.378(3) . ?
C7 H7 0.9500 . ?
C6 H6 0.9500 . ?
C11 C12 1.527(2) . ?
C11 H11A 0.9900 . ?
C11 H11B 0.9900 . ?
C24 H24A 0.9800 . ?
C24 H24B 0.9800 . ?
C24 H24C 0.9800 . ?
C9 H9A 0.9800 . ?
C9 H9B 0.9800 . ?
C9 H9C 0.9800 . ?
C25 H25A 0.9800 . ?
C25 H25B 0.9800 . ?
C25 H25C 0.9800 . ?
C26 C27 1.518(2) . ?
C26 H26A 0.9900 . ?
C26 H26B 0.9900 . ?
C10 H10A 0.9800 . ?
C10 H10B 0.9800 . ?
C10 H10C 0.9800 . ?
C27 H27A 0.9900 . ?
C27 H27B 0.9900 . ?
C12 H12A 0.9900 . ?
C12 H12B 0.9900 . ?
C15 H15A 0.9800 . ?
C15 H15B 0.9800 . ?
C15 H15C 0.9800 . ?
C14 H14A 0.9800 . ?
C14 H14B 0.9800 . ?
C14 H14C 0.9800 . ?
C13 H13A 0.9800 . ?
C13 H13B 0.9800 . ?
C13 H13C 0.9800 . ?
C29 H29A 0.9800 . ?
C29 H29B 0.9800 . ?
C29 H29C 0.9800 . ?
C28 H28A 0.9800 . ?
C28 H28B 0.9800 . ?
C28 H28C 0.9800 . ?
C30 H30A 0.9800 . ?
C30 H30B 0.9800 . ?
C30 H30C 0.9800 . ?

loop_
_geom_torsion_atom_site_label_1
_geom_torsion_atom_site_label_2
_geom_torsion_atom_site_label_3
_geom_torsion_atom_site_label_4
_geom_torsion
_geom_torsion_site_symmetry_1
_geom_torsion_site_symmetry_2
_geom_torsion_site_symmetry_3
_geom_torsion_site_symmetry_4
_geom_torsion_publ_flag
N5 N4 C18 C19 -109.75(16) . . . . ?
C16 N4 C18 C19 75.0(2) . . . . ?
N5 N4 C18 C23 68.96(18) . . . . ?
C16 N4 C18 C23 -106.28(18) . . . . ?
C1 N1 N2 N3 -0.58(16) . . . . ?
C3 N1 N2 N3 -173.24(13) . . . . ?
C17 N6 N5 N4 1.03(16) . . . . ?
C16 N4 N5 N6 -1.36(16) . . . . ?
C18 N4 N5 N6 -177.41(12) . . . . ?
N5 N4 C16 C17 1.10(16) . . . . ?
C18 N4 C16 C17 176.71(14) . . . . ?
N5 N4 C16 S2 -178.28(10) . . . . ?
C18 N4 C16 S2 -2.7(2) . . . . ?
S1 S2 C16 N4 78.86(12) . . . . ?
S1 S2 C16 C17 -100.34(14) . . . . ?
N2 N1 C1 C2 0.15(16) . . . . ?
C3 N1 C1 C2 172.48(13) . . . . ?
N2 N1 C1 S1 179.19(10) . . . . ?
C3 N1 C1 S1 -8.5(2) . . . . ?
S2 S1 C1 N1 74.54(12) . . . . ?
S2 S1 C1 C2 -106.70(14) . . . . ?
N1 N2 N3 C2 0.78(17) . . . . ?
N2 N1 C3 C8 73.83(19) . . . . ?
C1 N1 C3 C8 -97.63(18) . . . . ?
N2 N1 C3 C4 -109.90(17) . . . . ?
C1 N1 C3 C4 78.64(19) . . . . ?
C19 C18 C23 C22 0.7(2) . . . . ?
N4 C18 C23 C22 -177.90(14) . . . . ?
C19 C18 C23 C25 179.94(15) . . . . ?
N4 C18 C23 C25 1.3(2) . . . . ?
C23 C18 C19 C20 -1.3(2) . . . . ?
N4 C18 C19 C20 177.29(14) . . . . ?
C23 C18 C19 C24 178.45(15) . . . . ?
N4 C18 C19 C24 -2.9(2) . . . . ?
N2 N3 C2 C1 -0.70(17) . . . . ?
N2 N3 C2 S3 176.71(11) . . . . ?
N1 C1 C2 N3 0.33(16) . . . . ?
S1 C1 C2 N3 -178.60(12) . . . . ?
N1 C1 C2 S3 -176.98(11) . . . . ?
S1 C1 C2 S3 4.1(2) . . . . ?
C11 S3 C2 N3 26.78(15) . . . . ?
C11 S3 C2 C1 -156.30(14) . . . . ?
N5 N6 C17 C16 -0.35(17) . . . . ?
N5 N6 C17 S4 -179.68(11) . . . . ?
N4 C16 C17 N6 -0.45(16) . . . . ?
S2 C16 C17 N6 178.87(12) . . . . ?
N4 C16 C17 S4 178.85(11) . . . . ?
S2 C16 C17 S4 -1.8(2) . . . . ?
C26 S4 C17 N6 -29.49(16) . . . . ?
C26 S4 C17 C16 151.31(15) . . . . ?
C18 C23 C22 C21 0.9(3) . . . . ?
C25 C23 C22 C21 -178.32(16) . . . . ?
C8 C3 C4 C5 3.0(2) . . . . ?
N1 C3 C4 C5 -173.06(15) . . . . ?
C8 C3 C4 C9 -175.34(15) . . . . ?
N1 C3 C4 C9 8.6(2) . . . . ?
C18 C19 C20 C21 0.3(2) . . . . ?
C24 C19 C20 C21 -179.46(16) . . . . ?
C23 C22 C21 C20 -1.9(3) . . . . ?
C19 C20 C21 C22 1.2(3) . . . . ?
C4 C3 C8 C7 -3.6(2) . . . . ?
N1 C3 C8 C7 172.48(15) . . . . ?
C4 C3 C8 C10 175.92(16) . . . . ?
N1 C3 C8 C10 -8.0(2) . . . . ?
C3 C4 C5 C6 -0.1(3) . . . . ?
C9 C4 C5 C6 178.30(18) . . . . ?
C3 C8 C7 C6 1.3(3) . . . . ?
C10 C8 C7 C6 -178.25(19) . . . . ?
C8 C7 C6 C5 1.5(3) . . . . ?
C4 C5 C6 C7 -2.1(3) . . . . ?
C2 S3 C11 C12 -176.27(12) . . . . ?
C17 S4 C26 C27 -170.68(14) . . . . ?
S4 C26 C27 Si2 -179.31(11) . . . . ?
C28 Si2 C27 C26 -58.5(2) . . . . ?
C29 Si2 C27 C26 -178.99(17) . . . . ?
C30 Si2 C27 C26 60.47(19) . . . . ?
S3 C11 C12 Si1 -174.52(9) . . . . ?
C15 Si1 C12 C11 -157.00(13) . . . . ?
C14 Si1 C12 C11 -36.64(16) . . . . ?
C13 Si1 C12 C11 82.74(15) . . . . ?
